data_4082608
loop_
_publ_author_name
'Procacci, Barbara'
'Blagg, Robin J.'
'Perutz, Robin N.'
'Rend\'on, Nuria'
'Whitwood, Adrian C.'

_publ_section_title
;
 Photochemical Reactions of Fluorinated Pyridines at Half-Sandwich Rhodium
 Complexes: Competing Pathways of Reaction.
;
_journal_issue 1
_journal_name_full Organometallics
_journal_page_first 45
_journal_page_last 52
_journal_paper_doi 10.1021/om400552r
_journal_volume 33
_journal_year 2014
_chemical_absolute_configuration ad
_chemical_formula_moiety 'C13 H14 F5 N P Rh'
_chemical_formula_sum 'C13 H14 F5 N P Rh'
_chemical_formula_weight 413.13
_chemical_name_systematic
;
 ? 
;
_space_group_crystal_system orthorhombic
_space_group_IT_number 33
_space_group_name_Hall 'P 2c -2n'
_space_group_name_H-M_alt 'P n a 21'
_symmetry_space_group_name_Hall 'P 2c -2n'
_symmetry_space_group_name_H-M 'P n a 21'
_atom_sites_solution_hydrogens geom
_atom_sites_solution_primary direct
_atom_sites_solution_secondary difmap
_audit_creation_date 2013-05-23
_audit_creation_method
;
  Olex2 1.2
  (compiled Apr 23 2013 17:59:47, GUI svn.r4466)
;
_cell_angle_alpha 90.00
_cell_angle_beta 90.00
_cell_angle_gamma 90.00
_cell_formula_units_Z 4
_cell_length_a 10.0140(14)
_cell_length_b 12.8973(17)
_cell_length_c 10.9535(15)
_cell_measurement_reflns_used 5105
_cell_measurement_temperature 115(2)
_cell_measurement_theta_max 24.99
_cell_measurement_theta_min 2.44
_cell_volume 1414.7(3)
_computing_cell_refinement 'SAINT v6.28A (Bruker, 2002)'
_computing_data_collection 'SMART v5.625 (Bruker, 2001)'
_computing_data_reduction 'SAINT v6.28A (Bruker, 2002)'
_computing_molecular_graphics
;
O. V. Dolomanov, L. J. Bourhis, R. J. Gildea, J. A. K. Howard and H. Puschmann,
OLEX2: a complete structure solution, refinement and analysis program.
J. Appl. Cryst. (2009). 42, 339-341.
;
_computing_publication_material
;
O. V. Dolomanov, L. J. Bourhis, R. J. Gildea, J. A. K. Howard and H. Puschmann,
OLEX2: a complete structure solution, refinement and analysis program.
J. Appl. Cryst. (2009). 42, 339-341.
;
_computing_structure_refinement
;
SHELXL, G.M. Sheldrick, Acta Cryst.
(2008). A64, 112-122
;
_computing_structure_solution 'SHELXS-97 (Sheldrick, 1990)'
_diffrn_ambient_temperature 115
_diffrn_measured_fraction_theta_full 0.999
_diffrn_measured_fraction_theta_max 0.999
_diffrn_measurement_device_type 'CCD area detector'
_diffrn_measurement_method 'phi and omega scans'
_diffrn_radiation_monochromator graphite
_diffrn_radiation_type MoK\a
_diffrn_radiation_wavelength 0.71073
_diffrn_reflns_av_R_equivalents 0.0531
_diffrn_reflns_av_unetI/netI 0.0521
_diffrn_reflns_limit_h_max 11
_diffrn_reflns_limit_h_min -11
_diffrn_reflns_limit_k_max 15
_diffrn_reflns_limit_k_min -15
_diffrn_reflns_limit_l_max 13
_diffrn_reflns_limit_l_min -12
_diffrn_reflns_number 10454
_diffrn_reflns_theta_full 25.04
_diffrn_reflns_theta_max 25.04
_diffrn_reflns_theta_min 2.44
_diffrn_source 'fine-focus sealed tube'
_diffrn_source_current 40.0
_diffrn_source_power 1.8
_diffrn_source_target Mo
_diffrn_source_voltage 45.0
_exptl_absorpt_coefficient_mu 1.367
_exptl_absorpt_correction_T_max 1
_exptl_absorpt_correction_T_min 0.298694
_exptl_absorpt_correction_type multi-scan
_exptl_absorpt_process_details
;
SADABS v.2.03 (Bruker,200?) was used for absorption correction.
R(int) was 0.1047 before and 0.0596 after correction.
The Ratio of minimum to maximum transmission is 0.2987.
The \l/2 correction factor is 0.0015.
;
_exptl_crystal_colour red
_exptl_crystal_colour_primary red
_exptl_crystal_density_diffrn 1.940
_exptl_crystal_density_method 'not measured'
_exptl_crystal_description block
_exptl_crystal_F_000 816
_exptl_crystal_size_max 0.25
_exptl_crystal_size_mid 0.11
_exptl_crystal_size_min 0.04
_refine_diff_density_max 1.225
_refine_diff_density_min -0.552
_refine_diff_density_rms 0.104
_refine_ls_abs_structure_details 'Flack H D (1983), Acta Cryst. A39, 876-881'
_refine_ls_abs_structure_Flack 0.04(3)
_refine_ls_extinction_method none
_refine_ls_goodness_of_fit_ref 1.044
_refine_ls_hydrogen_treatment constr
_refine_ls_matrix_type full
_refine_ls_number_parameters 203
_refine_ls_number_reflns 2495
_refine_ls_number_restraints 1
_refine_ls_restrained_S_all 1.043
_refine_ls_R_factor_all 0.0323
_refine_ls_R_factor_gt 0.0307
_refine_ls_shift/su_max 0.001
_refine_ls_shift/su_mean 0.000
_refine_ls_structure_factor_coef Fsqd
_refine_ls_weighting_details 'calc w=1/[\s^2^(Fo^2^)+(0.0423P)^2^+0.0000P] where P=(Fo^2^+2Fc^2^)/3'
_refine_ls_weighting_scheme calc
_refine_ls_wR_factor_gt 0.0753
_refine_ls_wR_factor_ref 0.0766
_reflns_number_gt 2392
_reflns_number_total 2495
_reflns_threshold_expression >2sigma(I)
_cod_data_source_file om400552r_si_002.cif
_cod_data_source_block rnp0413a
_cod_depositor_comments
;
The following automatic conversions were performed:

'_diffrn_source_target' value 'MO' changed to 'Mo' according to
/usr/data/users/saulius/automatic-downloads/current/ACS/lib/dictionaries/cif_core.dic
dictionary named 'cif_core.dic' version 2.4.2 from 2011-04-26.

Automatic conversion script
Id: cif_fix_values 2281 2013-09-26 08:29:07Z andrius 
;
_cod_database_code 4082608
_olex2_refinement_description
;
1. Fixed Uiso
 At 1.2 times of:
  All C(H) groups
 At 1.5 times of:
  All C(H,H,H) groups
2. Shared sites
{C6A, N1}
{C6, N1A}
3. Uiso/Uaniso restraints and constraints
Uanis(C6) = Uanis(N1A)
Uanis(C6A) = Uanis(N1)
4. Others
 Sof(C6A)=Sof(F6A)=Sof(N1A)=1-FVAR(1)
 Sof(C6)=Sof(F6)=Sof(N1)=FVAR(1)
5.a Ternary CH refined with riding coordinates:
 C10(H10), C11(H11), C12(H12), C13(H13), C14(H14)
5.b Idealised Me refined as rotating group:
 C7(H7A,H7B,H7C), C8(H8A,H8B,H8C), C9(H9A,H9B,H9C)
;

loop_
_space_group_symop_id
_space_group_symop_operation_xyz
1 'x, y, z'
2 '-x, -y, z+1/2'
3 'x+1/2, -y+1/2, z'
4 '-x+1/2, y+1/2, z+1/2'

loop_
_atom_site_label
_atom_site_type_symbol
_atom_site_fract_x
_atom_site_fract_y
_atom_site_fract_z
_atom_site_U_iso_or_equiv
_atom_site_adp_type
_atom_site_occupancy
_atom_site_symmetry_multiplicity
_atom_site_calc_flag
_atom_site_refinement_flags
_atom_site_disorder_assembly
_atom_site_disorder_group
C2 C 0.6036(5) 0.5929(3) 0.0599(5) 0.0266(10) Uani 1 1 d . . .
C3 C 0.7359(5) 0.6034(4) 0.1138(5) 0.0220(10) Uani 1 1 d . A .
C4 C 0.7374(5) 0.6179(3) 0.2444(5) 0.0229(10) Uani 1 1 d . . .
C5 C 0.6081(5) 0.6183(3) 0.3044(4) 0.0254(11) Uani 1 1 d . A .
C6 C 0.4963(5) 0.6015(3) 0.2433(5) 0.0274(11) Uani 0.690(12) 1 d P A 1
C6A C 0.4941(5) 0.5883(3) 0.1198(4) 0.0278(10) Uani 0.310(12) 1 d P A 2
C7 C 1.1427(4) 0.4239(3) 0.1748(5) 0.0333(13) Uani 1 1 d . A .
H7A H 1.1262 0.3992 0.0915 0.050 Uiso 1 1 calc R . .
H7B H 1.1327 0.3662 0.2322 0.050 Uiso 1 1 calc R . .
H7C H 1.2335 0.4518 0.1804 0.050 Uiso 1 1 calc R . .
C8 C 1.0712(5) 0.5613(4) 0.3657(4) 0.0346(10) Uani 1 1 d . A .
H8A H 1.0591 0.5019 0.4203 0.052 Uiso 1 1 calc R . .
H8B H 1.0155 0.6191 0.3937 0.052 Uiso 1 1 calc R . .
H8C H 1.1652 0.5825 0.3663 0.052 Uiso 1 1 calc R . .
C9 C 1.0868(4) 0.6327(3) 0.1224(4) 0.0257(10) Uani 1 1 d . A .
H9A H 1.1799 0.6463 0.1450 0.039 Uiso 1 1 calc R . .
H9B H 1.0329 0.6947 0.1381 0.039 Uiso 1 1 calc R . .
H9C H 1.0821 0.6151 0.0355 0.039 Uiso 1 1 calc R . .
C10 C 0.7099(5) 0.3348(4) 0.1069(5) 0.0272(13) Uani 1 1 d . . .
H10 H 0.6760 0.3323 0.0211 0.033 Uiso 1 1 calc R A .
C11 C 0.6351(4) 0.3644(3) 0.2114(5) 0.0253(9) Uani 1 1 d . A .
H11 H 0.5389 0.3850 0.2108 0.030 Uiso 1 1 calc R . .
C12 C 0.7129(5) 0.3470(4) 0.3179(5) 0.0238(12) Uani 1 1 d . . .
H12 H 0.6828 0.3539 0.4045 0.029 Uiso 1 1 calc R A .
C13 C 0.8405(6) 0.3158(4) 0.2768(5) 0.0252(11) Uani 1 1 d . A .
H13 H 0.9170 0.2954 0.3304 0.030 Uiso 1 1 calc R . .
C14 C 0.8369(6) 0.3056(4) 0.1455(5) 0.0265(11) Uani 1 1 d . A .
H14 H 0.9101 0.2778 0.0927 0.032 Uiso 1 1 calc R . .
F2 F 0.5988(3) 0.5880(2) -0.0615(2) 0.0378(7) Uani 1 1 d . A .
F3 F 0.8175(2) 0.6659(2) 0.0434(3) 0.0302(7) Uani 1 1 d . . .
F4 F 0.8220(2) 0.6919(2) 0.2925(3) 0.0302(7) Uani 1 1 d . A .
F5 F 0.6047(3) 0.6358(2) 0.4248(3) 0.0372(7) Uani 1 1 d . . .
F6 F 0.3804(4) 0.5971(3) 0.2985(4) 0.0323(15) Uani 0.690(12) 1 d P A 1
F6A F 0.3846(10) 0.5659(9) 0.0713(11) 0.049(4) Uani 0.310(12) 1 d P A 2
N1 N 0.4941(5) 0.5883(3) 0.1198(4) 0.0278(10) Uani 0.690(12) 1 d P A 1
N1A N 0.4963(5) 0.6015(3) 0.2433(5) 0.0274(11) Uani 0.310(12) 1 d P A 2
P1 P 1.02314(10) 0.52537(6) 0.21234(13) 0.0194(3) Uani 1 1 d . . .
Rh1 Rh 0.80669(2) 0.473553(17) 0.19868(4) 0.01704(12) Uani 1 1 d . A .

loop_
_atom_site_aniso_label
_atom_site_aniso_U_11
_atom_site_aniso_U_22
_atom_site_aniso_U_33
_atom_site_aniso_U_23
_atom_site_aniso_U_13
_atom_site_aniso_U_12
C2 0.025(3) 0.020(2) 0.035(3) 0.003(2) -0.003(2) -0.0002(18)
C3 0.017(2) 0.016(2) 0.033(2) 0.0044(19) 0.005(2) 0.0012(18)
C4 0.023(2) 0.0097(19) 0.036(3) -0.0029(17) -0.010(2) -0.0051(18)
C5 0.033(3) 0.013(2) 0.030(2) -0.0030(18) 0.009(2) 0.0042(18)
C6 0.016(2) 0.0164(19) 0.050(3) 0.0022(17) 0.0032(19) 0.0033(17)
C6A 0.026(3) 0.0182(19) 0.039(3) 0.0027(17) -0.0036(19) -0.0003(17)
C7 0.0216(19) 0.0235(19) 0.055(4) 0.002(2) 0.002(2) 0.0031(16)
C8 0.025(2) 0.048(3) 0.031(3) -0.003(2) -0.004(2) -0.005(2)
C9 0.020(2) 0.022(2) 0.034(3) 0.0037(19) 0.0051(18) -0.0015(16)
C10 0.036(3) 0.014(3) 0.031(3) 0.003(2) -0.007(2) -0.0069(17)
C11 0.0194(17) 0.0159(17) 0.041(3) 0.003(2) 0.002(2) -0.0051(13)
C12 0.030(3) 0.016(2) 0.025(3) 0.006(2) 0.0038(19) -0.0037(18)
C13 0.027(3) 0.016(2) 0.033(3) 0.0078(19) -0.001(2) -0.005(2)
C14 0.026(2) 0.010(2) 0.044(3) -0.0004(19) 0.007(2) 0.0010(18)
F2 0.0405(18) 0.0404(15) 0.0326(17) 0.0039(12) -0.0112(13) -0.0008(13)
F3 0.0273(15) 0.0195(13) 0.0436(18) 0.0112(13) 0.0053(12) 0.0003(9)
F4 0.0293(14) 0.0155(13) 0.0459(17) -0.0089(13) -0.0053(13) -0.0049(9)
F5 0.0438(18) 0.0326(13) 0.0351(16) -0.0088(12) 0.0085(13) 0.0015(13)
F6 0.018(2) 0.020(2) 0.059(3) 0.0011(18) 0.0061(18) 0.0007(14)
F6A 0.025(6) 0.065(8) 0.057(7) 0.026(6) -0.011(5) -0.007(5)
N1 0.026(3) 0.0182(19) 0.039(3) 0.0027(17) -0.0036(19) -0.0003(17)
N1A 0.016(2) 0.0164(19) 0.050(3) 0.0022(17) 0.0032(19) 0.0033(17)
P1 0.0177(5) 0.0156(5) 0.0250(7) 0.0011(4) 0.0007(5) -0.0005(3)
Rh1 0.01596(17) 0.01122(17) 0.02395(19) 0.00125(18) 0.00044(17) -0.00038(8)

loop_
_atom_type_symbol
_atom_type_description
_atom_type_scat_dispersion_real
_atom_type_scat_dispersion_imag
_atom_type_scat_source
C C 0.0033 0.0016 'International Tables Vol C Tables 4.2.6.8 and 6.1.1.4'
H H 0.0000 0.0000 'International Tables Vol C Tables 4.2.6.8 and 6.1.1.4'
N N 0.0061 0.0033 'International Tables Vol C Tables 4.2.6.8 and 6.1.1.4'
F F 0.0171 0.0103 'International Tables Vol C Tables 4.2.6.8 and 6.1.1.4'
P P 0.1023 0.0942 'International Tables Vol C Tables 4.2.6.8 and 6.1.1.4'
Rh Rh -1.1178 0.9187 'International Tables Vol C Tables 4.2.6.8 and 6.1.1.4'

loop_
_geom_angle_atom_site_label_1
_geom_angle_atom_site_label_2
_geom_angle_atom_site_label_3
_geom_angle
C6A C2 C3 125.1(5)
C6A C2 F2 118.6(5)
F2 C2 C3 116.2(4)
C2 C3 Rh1 115.1(3)
C4 C3 C2 115.1(5)
C4 C3 Rh1 69.6(3)
F3 C3 C2 111.4(4)
F3 C3 C4 118.1(5)
F3 C3 Rh1 121.8(3)
C3 C4 C5 116.1(5)
C3 C4 Rh1 69.1(3)
C5 C4 Rh1 114.6(3)
F4 C4 C3 118.3(5)
F4 C4 C5 111.8(4)
F4 C4 Rh1 120.9(3)
C6 C5 C4 121.7(4)
C6 C5 F5 120.3(5)
F5 C5 C4 118.0(4)
F6 C6 C5 121.6(5)
F6A C6A C2 122.9(7)
H7A C7 H7B 109.5
H7A C7 H7C 109.5
H7B C7 H7C 109.5
P1 C7 H7A 109.5
P1 C7 H7B 109.5
P1 C7 H7C 109.5
H8A C8 H8B 109.5
H8A C8 H8C 109.5
H8B C8 H8C 109.5
P1 C8 H8A 109.5
P1 C8 H8B 109.5
P1 C8 H8C 109.5
H9A C9 H9B 109.5
H9A C9 H9C 109.5
H9B C9 H9C 109.5
P1 C9 H9A 109.5
P1 C9 H9B 109.5
P1 C9 H9C 109.5
C11 C10 H10 125.9
C11 C10 Rh1 69.9(3)
C14 C10 H10 125.9
C14 C10 C11 108.0(5)
C14 C10 Rh1 71.9(3)
Rh1 C10 H10 125.9
C10 C11 H11 125.1
C10 C11 C12 109.3(3)
C10 C11 Rh1 73.3(3)
C12 C11 H11 125.1
C12 C11 Rh1 74.2(2)
Rh1 C11 H11 125.1
C11 C12 H12 126.9
C11 C12 Rh1 69.2(2)
C13 C12 C11 106.2(4)
C13 C12 H12 126.9
C13 C12 Rh1 69.6(3)
Rh1 C12 H12 126.9
C12 C13 H13 125.4
C12 C13 C14 108.7(6)
C12 C13 Rh1 74.1(3)
C14 C13 H13 125.4
C14 C13 Rh1 72.4(3)
Rh1 C13 H13 125.4
C10 C14 C13 107.5(6)
C10 C14 H14 126.2
C10 C14 Rh1 72.4(3)
C13 C14 H14 126.2
C13 C14 Rh1 70.2(3)
Rh1 C14 H14 126.2
C7 P1 Rh1 113.63(14)
C8 P1 C7 102.7(3)
C8 P1 C9 102.4(2)
C8 P1 Rh1 112.99(17)
C9 P1 C7 101.2(2)
C9 P1 Rh1 121.57(15)
C3 Rh1 C4 41.3(2)
C3 Rh1 C10 107.3(2)
C3 Rh1 C11 106.22(19)
C3 Rh1 C12 134.52(19)
C3 Rh1 C13 166.9(2)
C3 Rh1 C14 135.6(2)
C3 Rh1 P1 96.88(15)
C4 Rh1 C10 132.8(2)
C4 Rh1 C11 107.35(17)
C4 Rh1 C12 111.68(18)
C4 Rh1 C13 141.8(2)
C4 Rh1 C14 167.9(2)
C4 Rh1 P1 92.27(14)
C10 Rh1 C12 61.03(18)
C10 Rh1 P1 131.93(15)
C11 Rh1 C10 36.8(2)
C11 Rh1 C12 36.62(19)
C11 Rh1 C13 61.10(18)
C11 Rh1 C14 60.92(17)
C11 Rh1 P1 156.63(11)
C13 Rh1 C10 61.1(2)
C13 Rh1 C12 36.37(19)
C13 Rh1 C14 37.45(18)
C13 Rh1 P1 95.63(15)
C14 Rh1 C10 35.8(2)
C14 Rh1 C12 61.29(19)
C14 Rh1 P1 99.83(15)
P1 Rh1 C12 124.24(13)

loop_
_geom_bond_atom_site_label_1
_geom_bond_atom_site_label_2
_geom_bond_distance
C2 C3 1.457(7)
C2 C6A 1.279(7)
C2 F2 1.332(6)
C2 N1 1.279(7)
C3 C4 1.442(7)
C3 F3 1.382(6)
C3 Rh1 2.042(5)
C4 C5 1.452(7)
C4 F4 1.381(5)
C4 Rh1 2.049(5)
C5 C6 1.322(7)
C5 F5 1.339(6)
C5 N1A 1.322(7)
C6 F6 1.310(6)
C6 N1 1.363(5)
C6A F6A 1.253(11)
C6A N1A 1.363(5)
C7 H7A 0.9800
C7 H7B 0.9800
C7 H7C 0.9800
C7 P1 1.820(4)
C8 H8A 0.9800
C8 H8B 0.9800
C8 H8C 0.9800
C8 P1 1.808(5)
C9 H9A 0.9800
C9 H9B 0.9800
C9 H9C 0.9800
C9 P1 1.815(4)
C10 H10 1.0000
C10 C11 1.419(8)
C10 C14 1.392(8)
C10 Rh1 2.269(6)
C11 H11 1.0000
C11 C12 1.421(7)
C11 Rh1 2.226(3)
C12 H12 1.0000
C12 C13 1.413(8)
C12 Rh1 2.292(5)
C13 H13 1.0000
C13 C14 1.444(7)
C13 Rh1 2.233(5)
C14 H14 1.0000
C14 Rh1 2.263(5)
P1 Rh1 2.2732(10)

loop_
_geom_torsion_atom_site_label_1
_geom_torsion_atom_site_label_2
_geom_torsion_atom_site_label_3
_geom_torsion_atom_site_label_4
_geom_torsion
C2 C3 C4 C5 1.1(6)
C2 C3 C4 F4 -136.2(4)
C2 C3 C4 Rh1 109.0(4)
C2 C3 Rh1 C4 -109.0(6)
C2 C3 Rh1 C10 27.5(5)
C2 C3 Rh1 C11 -11.0(4)
C2 C3 Rh1 C12 -38.5(5)
C2 C3 Rh1 C13 2.2(12)
C2 C3 Rh1 C14 53.8(5)
C2 C3 Rh1 P1 165.4(4)
C3 C2 C6A F6A -170.5(8)
C3 C4 C5 C6 3.0(6)
C3 C4 C5 F5 -177.3(4)
C3 C4 Rh1 C10 -63.7(4)
C3 C4 Rh1 C11 -95.0(4)
C3 C4 Rh1 C12 -133.7(3)
C3 C4 Rh1 C13 -160.1(3)
C3 C4 Rh1 C14 -81.4(10)
C3 C4 Rh1 P1 97.9(3)
C4 C3 Rh1 C10 136.5(3)
C4 C3 Rh1 C11 98.0(4)
C4 C3 Rh1 C12 70.4(4)
C4 C3 Rh1 C13 111.1(9)
C4 C3 Rh1 C14 162.8(3)
C4 C3 Rh1 P1 -85.6(3)
C4 C5 C6 F6 176.8(4)
C5 C4 Rh1 C3 110.1(5)
C5 C4 Rh1 C10 46.4(5)
C5 C4 Rh1 C11 15.0(4)
C5 C4 Rh1 C12 -23.6(4)
C5 C4 Rh1 C13 -50.0(5)
C5 C4 Rh1 C14 28.7(12)
C5 C4 Rh1 P1 -152.1(3)
C6A C2 C3 C4 -5.3(7)
C6A C2 C3 F3 -143.2(5)
C6A C2 C3 Rh1 72.8(5)
C7 P1 Rh1 C3 -137.1(2)
C7 P1 Rh1 C4 -178.3(2)
C7 P1 Rh1 C10 -16.5(3)
C7 P1 Rh1 C11 34.1(4)
C7 P1 Rh1 C12 63.4(3)
C7 P1 Rh1 C13 39.1(2)
C7 P1 Rh1 C14 1.5(2)
C8 P1 Rh1 C3 106.4(2)
C8 P1 Rh1 C4 65.2(2)
C8 P1 Rh1 C10 -132.9(3)
C8 P1 Rh1 C11 -82.3(4)
C8 P1 Rh1 C12 -53.1(3)
C8 P1 Rh1 C13 -77.3(2)
C8 P1 Rh1 C14 -114.9(2)
C9 P1 Rh1 C3 -15.9(2)
C9 P1 Rh1 C4 -57.1(2)
C9 P1 Rh1 C10 104.7(3)
C9 P1 Rh1 C11 155.3(4)
C9 P1 Rh1 C12 -175.4(2)
C9 P1 Rh1 C13 160.3(2)
C9 P1 Rh1 C14 122.7(2)
C10 C11 C12 C13 5.4(5)
C10 C11 C12 Rh1 65.4(3)
C10 C11 Rh1 C3 97.3(3)
C10 C11 Rh1 C4 140.5(3)
C10 C11 Rh1 C12 -116.3(3)
C10 C11 Rh1 C13 -79.3(3)
C10 C11 Rh1 C14 -36.3(3)
C10 C11 Rh1 P1 -73.7(5)
C10 C14 Rh1 C3 -46.3(4)
C10 C14 Rh1 C4 22.4(12)
C10 C14 Rh1 C11 37.3(3)
C10 C14 Rh1 C12 79.4(3)
C10 C14 Rh1 C13 116.7(5)
C10 C14 Rh1 P1 -156.8(3)
C11 C10 C14 C13 0.9(6)
C11 C10 C14 Rh1 -60.9(3)
C11 C10 Rh1 C3 -94.2(3)
C11 C10 Rh1 C4 -55.9(4)
C11 C10 Rh1 C12 37.7(3)
C11 C10 Rh1 C13 79.5(3)
C11 C10 Rh1 C14 117.8(5)
C11 C10 Rh1 P1 149.2(2)
C11 C12 C13 C14 -4.9(6)
C11 C12 C13 Rh1 59.7(3)
C11 C12 Rh1 C3 48.2(4)
C11 C12 Rh1 C4 90.2(3)
C11 C12 Rh1 C10 -37.9(3)
C11 C12 Rh1 C13 -117.4(4)
C11 C12 Rh1 C14 -78.9(3)
C11 C12 Rh1 P1 -161.0(2)
C12 C11 Rh1 C3 -146.4(3)
C12 C11 Rh1 C4 -103.2(3)
C12 C11 Rh1 C10 116.3(3)
C12 C11 Rh1 C13 37.0(3)
C12 C11 Rh1 C14 80.0(3)
C12 C11 Rh1 P1 42.6(5)
C12 C13 C14 C10 2.5(7)
C12 C13 C14 Rh1 65.7(4)
C12 C13 Rh1 C3 -51.6(10)
C12 C13 Rh1 C4 44.1(5)
C12 C13 Rh1 C10 -79.5(3)
C12 C13 Rh1 C11 -37.2(3)
C12 C13 Rh1 C14 -116.1(5)
C12 C13 Rh1 P1 145.1(3)
C13 C12 Rh1 C3 165.6(3)
C13 C12 Rh1 C4 -152.4(3)
C13 C12 Rh1 C10 79.6(4)
C13 C12 Rh1 C11 117.4(4)
C13 C12 Rh1 C14 38.5(3)
C13 C12 Rh1 P1 -43.6(4)
C13 C14 Rh1 C3 -163.1(4)
C13 C14 Rh1 C4 -94.3(11)
C13 C14 Rh1 C10 -116.7(5)
C13 C14 Rh1 C11 -79.4(4)
C13 C14 Rh1 C12 -37.4(4)
C13 C14 Rh1 P1 86.4(4)
C14 C10 C11 C12 -3.9(5)
C14 C10 C11 Rh1 62.1(4)
C14 C10 Rh1 C3 148.0(3)
C14 C10 Rh1 C4 -173.7(3)
C14 C10 Rh1 C11 -117.8(5)
C14 C10 Rh1 C12 -80.2(4)
C14 C10 Rh1 C13 -38.4(3)
C14 C10 Rh1 P1 31.4(4)
C14 C13 Rh1 C3 64.5(11)
C14 C13 Rh1 C4 160.2(3)
C14 C13 Rh1 C10 36.6(4)
C14 C13 Rh1 C11 78.9(4)
C14 C13 Rh1 C12 116.1(5)
C14 C13 Rh1 P1 -98.8(4)
F2 C2 C3 C4 174.7(4)
F2 C2 C3 F3 36.8(6)
F2 C2 C3 Rh1 -107.2(4)
F2 C2 C6A F6A 9.5(8)
F3 C3 C4 C5 136.0(4)
F3 C3 C4 F4 -1.2(8)
F3 C3 C4 Rh1 -116.0(4)
F3 C3 Rh1 C4 111.2(6)
F3 C3 Rh1 C10 -112.3(4)
F3 C3 Rh1 C11 -150.8(4)
F3 C3 Rh1 C12 -178.4(3)
F3 C3 Rh1 C13 -137.7(8)
F3 C3 Rh1 C14 -86.1(5)
F3 C3 Rh1 P1 25.6(4)
F4 C4 C5 C6 143.0(4)
F4 C4 C5 F5 -37.3(5)
F4 C4 Rh1 C3 -111.3(6)
F4 C4 Rh1 C10 -175.0(3)
F4 C4 Rh1 C11 153.7(4)
F4 C4 Rh1 C12 115.0(4)
F4 C4 Rh1 C13 88.6(5)
F4 C4 Rh1 C14 167.3(8)
F4 C4 Rh1 P1 -13.5(4)
F5 C5 C6 F6 -2.9(6)
Rh1 C3 C4 C5 -108.0(4)
Rh1 C3 C4 F4 114.8(4)
Rh1 C4 C5 C6 -74.7(5)
Rh1 C4 C5 F5 105.0(4)
Rh1 C10 C11 C12 -66.1(3)
Rh1 C10 C14 C13 61.7(4)
Rh1 C11 C12 C13 -60.0(3)
Rh1 C12 C13 C14 -64.6(4)
Rh1 C13 C14 C10 -63.2(4)
